data_7040315
loop_
_publ_author_name
'Chanawanno, Kullapa'
'Holstrom, Cole'
'Crandall, Laura A.'
'Dodge, Henry'
'Nemykin, Victor N.'
'Herrick, Richard S.'
'Ziegler, Christopher J.'

_publ_section_title
;
 The synthesis and structures of 1,1'-bis(sulfonyl)ferrocene derivatives.
;
_journal_issue 36
_journal_name_full 'Dalton transactions (Cambridge, England : 2003)'
_journal_page_first 14320
_journal_page_last 14326
_journal_paper_doi 10.1039/c6dt02669a
_journal_volume 45
_journal_year 2016
_chemical_formula_sum 'C18 H28 Fe N2 O4 S2'
_chemical_formula_weight 456.40
_space_group_crystal_system monoclinic
_space_group_IT_number 14
_space_group_name_Hall '-P 2ybc'
_space_group_name_H-M_alt 'P 1 21/c 1'
_symmetry_space_group_name_Hall '-P 2ybc'
_symmetry_space_group_name_H-M 'P 1 21/c 1'
_atom_sites_solution_hydrogens geom
_audit_creation_method SHELXL-2014/7
_audit_update_record
;
2016-06-24 deposited with the CCDC.
2016-08-15 downloaded from the CCDC.
;
_cell_angle_alpha 90
_cell_angle_beta 108.4280(10)
_cell_angle_gamma 90
_cell_formula_units_Z 4
_cell_length_a 8.8433(2)
_cell_length_b 23.1800(5)
_cell_length_c 10.4639(2)
_cell_measurement_reflns_used 9880
_cell_measurement_temperature 100(2)
_cell_measurement_theta_max 29.58
_cell_measurement_theta_min 2.70
_cell_volume 2034.98(8)
_computing_cell_refinement 'Bruker SAINT'
_computing_data_collection 'Bruker APEX2'
_computing_data_reduction 'Bruker SAINT'
_computing_molecular_graphics 'Bruker SHELXTL'
_computing_publication_material 'Bruker SHELXTL'
_computing_structure_refinement 'SHELXL-2014/7 (Sheldrick, 2014)'
_computing_structure_solution 'SHELXL-2014/7 (Sheldrick, 2014)'
_diffrn_ambient_temperature 100(2)
_diffrn_measured_fraction_theta_full 0.999
_diffrn_measured_fraction_theta_max 1.000
_diffrn_measurement_device_type 'Bruker APEX-II CCD'
_diffrn_measurement_method '\f and \w scans'
_diffrn_radiation_type MoK\a
_diffrn_radiation_wavelength 0.71073
_diffrn_reflns_av_R_equivalents 0.0244
_diffrn_reflns_av_unetI/netI 0.0157
_diffrn_reflns_Laue_measured_fraction_full 0.999
_diffrn_reflns_Laue_measured_fraction_max 1.000
_diffrn_reflns_limit_h_max 11
_diffrn_reflns_limit_h_min -9
_diffrn_reflns_limit_k_max 29
_diffrn_reflns_limit_k_min -29
_diffrn_reflns_limit_l_max 13
_diffrn_reflns_limit_l_min -13
_diffrn_reflns_number 29964
_diffrn_reflns_point_group_measured_fraction_full 0.999
_diffrn_reflns_point_group_measured_fraction_max 1.000
_diffrn_reflns_theta_full 25.242
_diffrn_reflns_theta_max 26.993
_diffrn_reflns_theta_min 1.757
_diffrn_source 'fine-focus sealed tube'
_exptl_absorpt_coefficient_mu 0.973
_exptl_absorpt_correction_T_max 0.7460
_exptl_absorpt_correction_T_min 0.5599
_exptl_absorpt_correction_type multi-scan
_exptl_absorpt_process_details SADABS
_exptl_crystal_colour yellow
_exptl_crystal_density_diffrn 1.493
_exptl_crystal_density_meas ?
_exptl_crystal_density_method 'not measured'
_exptl_crystal_description needle
_exptl_crystal_F_000 964
_exptl_crystal_size_max 0.869
_exptl_crystal_size_mid 0.244
_exptl_crystal_size_min 0.160
_refine_diff_density_max 1.285
_refine_diff_density_min -0.770
_refine_diff_density_rms 0.078
_refine_ls_extinction_method none
_refine_ls_goodness_of_fit_ref 1.076
_refine_ls_hydrogen_treatment mixed
_refine_ls_matrix_type full
_refine_ls_number_parameters 246
_refine_ls_number_reflns 4436
_refine_ls_number_restraints 0
_refine_ls_restrained_S_all 1.076
_refine_ls_R_factor_all 0.0387
_refine_ls_R_factor_gt 0.0355
_refine_ls_shift/su_max 0.001
_refine_ls_shift/su_mean 0.000
_refine_ls_structure_factor_coef Fsqd
_refine_ls_weighting_details 'w=1/[\s^2^(Fo^2^)+(0.0703P)^2^+0.9886P] where P=(Fo^2^+2Fc^2^)/3'
_refine_ls_weighting_scheme calc
_refine_ls_wR_factor_gt 0.1011
_refine_ls_wR_factor_ref 0.1048
_reflns_Friedel_coverage 0.000
_reflns_number_gt 4047
_reflns_number_total 4436
_reflns_threshold_expression 'I > 2\s(I)'
_cod_data_source_file c6dt02669a2.cif
_cod_data_source_block 9
_cod_depositor_comments
;
The following automatic conversions were performed:

'_exptl_crystal_density_meas' value 'not measured' was changed to '?'
- the value is perceived as not measured.

Automatic conversion script
Id: cif_fix_values 4268 2015-11-12 08:31:59Z antanas 

 Adding full bibliography for 7040307--7040318.cif.
;
_cod_database_code 7040315
_shelx_shelxl_version_number 2014/7
_shelx_space_group_comment
;
The symmetry employed for this shelxl refinement is uniquely defined
by the following loop, which should always be used as a source of
symmetry information in preference to the above space-group names.
They are only intended as comments.
;

loop_
_space_group_symop_operation_xyz
'x, y, z'
'-x, y+1/2, -z+1/2'
'-x, -y, -z'
'x, -y-1/2, z-1/2'

loop_
_atom_site_label
_atom_site_type_symbol
_atom_site_fract_x
_atom_site_fract_y
_atom_site_fract_z
_atom_site_U_iso_or_equiv
_atom_site_adp_type
_atom_site_occupancy
_atom_site_site_symmetry_order
_atom_site_calc_flag
_atom_site_refinement_flags_posn
_atom_site_refinement_flags_adp
C1 C 0.9593(2) 0.38921(8) 0.33320(17) 0.0172(3) Uani 1 1 d . .
C2 C 0.8174(2) 0.42352(8) 0.30277(18) 0.0191(4) Uani 1 1 d . .
H2 H 0.8021 0.4595 0.3498 0.023 Uiso 1 1 calc R U
C3 C 0.7022(2) 0.39586(8) 0.19342(18) 0.0200(4) Uani 1 1 d . .
H3 H 0.5894 0.4088 0.1516 0.024 Uiso 1 1 calc R U
C4 C 0.7712(2) 0.34589(8) 0.15621(18) 0.0192(4) Uani 1 1 d . .
H4 H 0.7157 0.3182 0.0832 0.023 Uiso 1 1 calc R U
C5 C 0.9322(2) 0.34132(7) 0.24199(18) 0.0180(4) Uani 1 1 d . .
H5 H 1.0109 0.3108 0.2389 0.022 Uiso 1 1 calc R U
C6 C 0.5978(2) 0.29545(7) 0.38091(18) 0.0172(3) Uani 1 1 d . .
C7 C 0.7286(2) 0.25757(8) 0.39068(19) 0.0211(4) Uani 1 1 d . .
H7 H 0.7277 0.2232 0.3328 0.025 Uiso 1 1 calc R U
C8 C 0.8600(2) 0.27801(9) 0.49904(19) 0.0239(4) Uani 1 1 d . .
H8 H 0.9693 0.2608 0.5295 0.029 Uiso 1 1 calc R U
C9 C 0.8102(2) 0.32758(9) 0.55538(18) 0.0229(4) Uani 1 1 d . .
H9 H 0.8789 0.3513 0.6315 0.028 Uiso 1 1 calc R U
C10 C 0.6472(2) 0.33860(8) 0.48273(19) 0.0202(4) Uani 1 1 d . .
H10 H 0.5804 0.3708 0.4992 0.024 Uiso 1 1 calc R U
C11 C 1.1897(2) 0.49697(8) 0.33690(19) 0.0217(4) Uani 1 1 d . .
H11A H 1.1463 0.5182 0.3997 0.026 Uiso 1 1 calc R U
H11B H 1.1027 0.4919 0.2507 0.026 Uiso 1 1 calc R U
C12 C 1.3243(2) 0.53154(8) 0.31291(19) 0.0225(4) Uani 1 1 d . .
H12A H 1.2863 0.5713 0.2866 0.027 Uiso 1 1 calc R U
H12B H 1.4135 0.5339 0.3985 0.027 Uiso 1 1 calc R U
C13 C 1.3865(3) 0.50644(9) 0.2052(2) 0.0292(4) Uani 1 1 d . .
H13A H 1.4350 0.4683 0.2354 0.035 Uiso 1 1 calc R U
H13B H 1.2961 0.5006 0.1217 0.035 Uiso 1 1 calc R U
C14 C 1.5092(3) 0.54506(10) 0.1747(2) 0.0337(5) Uani 1 1 d . .
H14A H 1.4612 0.5826 0.1430 0.051 Uiso 1 1 calc R U
H14B H 1.5456 0.5272 0.1047 0.051 Uiso 1 1 calc R U
H14C H 1.6002 0.5503 0.2566 0.051 Uiso 1 1 calc R U
C15 C 0.3032(2) 0.19593(8) 0.34525(18) 0.0193(4) Uani 1 1 d . .
H15A H 0.4044 0.1858 0.4155 0.023 Uiso 1 1 calc R U
H15B H 0.3011 0.1766 0.2603 0.023 Uiso 1 1 calc R U
C16 C 0.1623(2) 0.17608(8) 0.38794(18) 0.0185(4) Uani 1 1 d . .
H16A H 0.0622 0.1885 0.3193 0.022 Uiso 1 1 calc R U
H16B H 0.1675 0.1950 0.4741 0.022 Uiso 1 1 calc R U
C17 C 0.1587(2) 0.11081(8) 0.40537(19) 0.0221(4) Uani 1 1 d . .
H17A H 0.1390 0.0919 0.3167 0.027 Uiso 1 1 calc R U
H17B H 0.2637 0.0976 0.4653 0.027 Uiso 1 1 calc R U
C18 C 0.0296(3) 0.09289(9) 0.4650(2) 0.0268(4) Uani 1 1 d . .
H18A H 0.0553 0.1080 0.5569 0.040 Uiso 1 1 calc R U
H18B H 0.0238 0.0507 0.4671 0.040 Uiso 1 1 calc R U
H18C H -0.0733 0.1084 0.4095 0.040 Uiso 1 1 calc R U
Fe1 Fe 0.78145(3) 0.34009(2) 0.35442(2) 0.01543(10) Uani 1 1 d . .
N1 N 1.24880(18) 0.43992(6) 0.39427(15) 0.0183(3) Uani 1 1 d . .
H1 H 1.3411 0.4265 0.3922 0.022 Uiso 1 1 calc R U
N2 N 0.29199(18) 0.25883(6) 0.32584(16) 0.0184(3) Uani 1 1 d . .
H2A H 0.2206 0.2785 0.3503 0.022 Uiso 1 1 calc R U
O1 O 1.10144(16) 0.43857(6) 0.55953(12) 0.0208(3) Uani 1 1 d . .
O2 O 1.21827(16) 0.34886(5) 0.50161(13) 0.0205(3) Uani 1 1 d . .
O3 O 0.35113(16) 0.35042(6) 0.23646(13) 0.0203(3) Uani 1 1 d . .
O4 O 0.42404(17) 0.25817(5) 0.14994(12) 0.0214(3) Uani 1 1 d . .
S1 S 1.13763(5) 0.40282(2) 0.46113(4) 0.01627(12) Uani 1 1 d . .
S2 S 0.40978(5) 0.29207(2) 0.25991(4) 0.01612(12) Uani 1 1 d . .

loop_
_atom_site_aniso_label
_atom_site_aniso_U_11
_atom_site_aniso_U_22
_atom_site_aniso_U_33
_atom_site_aniso_U_23
_atom_site_aniso_U_13
_atom_site_aniso_U_12
C1 0.0166(8) 0.0180(8) 0.0171(8) 0.0011(6) 0.0053(7) -0.0001(7)
C2 0.0198(9) 0.0180(8) 0.0199(8) 0.0038(7) 0.0068(7) 0.0024(7)
C3 0.0187(9) 0.0240(9) 0.0168(8) 0.0055(7) 0.0048(7) 0.0028(7)
C4 0.0189(9) 0.0235(9) 0.0147(8) 0.0005(6) 0.0044(7) -0.0007(7)
C5 0.0185(9) 0.0204(9) 0.0165(8) -0.0001(6) 0.0074(7) 0.0010(7)
C6 0.0165(8) 0.0179(8) 0.0175(8) 0.0015(6) 0.0059(7) -0.0007(7)
C7 0.0208(9) 0.0177(8) 0.0251(9) 0.0057(7) 0.0075(8) 0.0023(7)
C8 0.0188(9) 0.0281(9) 0.0235(9) 0.0114(8) 0.0047(7) 0.0028(8)
C9 0.0204(9) 0.0343(10) 0.0129(8) 0.0031(7) 0.0037(7) -0.0041(8)
C10 0.0205(10) 0.0244(9) 0.0162(8) -0.0005(7) 0.0064(7) -0.0015(7)
C11 0.0250(10) 0.0185(8) 0.0230(9) 0.0023(7) 0.0099(8) 0.0038(7)
C12 0.0266(10) 0.0171(8) 0.0233(9) 0.0002(7) 0.0069(8) -0.0018(7)
C13 0.0296(11) 0.0234(9) 0.0411(12) -0.0037(8) 0.0204(9) -0.0063(8)
C14 0.0285(11) 0.0354(11) 0.0394(12) 0.0045(9) 0.0137(10) -0.0074(9)
C15 0.0204(9) 0.0161(8) 0.0209(9) -0.0014(6) 0.0058(7) 0.0007(7)
C16 0.0168(8) 0.0190(8) 0.0182(8) -0.0012(6) 0.0033(7) -0.0016(7)
C17 0.0275(10) 0.0184(8) 0.0222(9) -0.0022(7) 0.0102(8) -0.0028(7)
C18 0.0285(11) 0.0270(10) 0.0274(10) -0.0022(8) 0.0122(9) -0.0070(8)
Fe1 0.01413(16) 0.01703(15) 0.01493(16) 0.00155(9) 0.00430(11) 0.00117(9)
N1 0.0146(7) 0.0166(7) 0.0250(8) 0.0026(6) 0.0078(6) 0.0013(6)
N2 0.0162(7) 0.0156(7) 0.0249(8) -0.0003(6) 0.0084(6) 0.0005(6)
O1 0.0227(7) 0.0220(6) 0.0184(6) -0.0022(5) 0.0075(5) 0.0001(5)
O2 0.0194(7) 0.0201(6) 0.0205(6) 0.0022(5) 0.0043(5) 0.0031(5)
O3 0.0185(7) 0.0183(6) 0.0225(7) 0.0023(5) 0.0042(5) 0.0023(5)
O4 0.0257(7) 0.0215(6) 0.0163(6) -0.0027(5) 0.0057(5) -0.0016(5)
S1 0.0155(2) 0.0171(2) 0.0157(2) 0.00046(15) 0.00413(17) 0.00089(16)
S2 0.0158(2) 0.0160(2) 0.0156(2) 0.00010(15) 0.00369(17) 0.00036(15)

loop_
_atom_type_symbol
_atom_type_description
_atom_type_scat_dispersion_real
_atom_type_scat_dispersion_imag
_atom_type_scat_source
C C 0.0033 0.0016 'International Tables Vol C Tables 4.2.6.8 and 6.1.1.4'
H H 0.0000 0.0000 'International Tables Vol C Tables 4.2.6.8 and 6.1.1.4'
N N 0.0061 0.0033 'International Tables Vol C Tables 4.2.6.8 and 6.1.1.4'
O O 0.0106 0.0060 'International Tables Vol C Tables 4.2.6.8 and 6.1.1.4'
S S 0.1246 0.1234 'International Tables Vol C Tables 4.2.6.8 and 6.1.1.4'
Fe Fe 0.3463 0.8444 'International Tables Vol C Tables 4.2.6.8 and 6.1.1.4'

loop_
_geom_angle_atom_site_label_1
_geom_angle_atom_site_label_2
_geom_angle_atom_site_label_3
_geom_angle
C5 C1 C2 109.34(16)
C5 C1 S1 124.83(14)
C2 C1 S1 125.83(14)
C5 C1 Fe1 70.31(10)
C2 C1 Fe1 71.23(10)
S1 C1 Fe1 124.53(9)
C3 C2 C1 106.42(16)
C3 C2 Fe1 69.94(10)
C1 C2 Fe1 67.52(10)
C3 C2 H2 126.8
C1 C2 H2 126.8
Fe1 C2 H2 126.8
C4 C3 C2 109.13(16)
C4 C3 Fe1 69.40(10)
C2 C3 Fe1 69.71(10)
C4 C3 H3 125.4
C2 C3 H3 125.4
Fe1 C3 H3 125.4
C3 C4 C5 108.54(16)
C3 C4 Fe1 70.22(10)
C5 C4 Fe1 69.07(10)
C3 C4 H4 125.7
C5 C4 H4 125.7
Fe1 C4 H4 125.7
C4 C5 C1 106.56(16)
C4 C5 Fe1 70.10(11)
C1 C5 Fe1 68.21(10)
C4 C5 H5 126.7
C1 C5 H5 126.7
Fe1 C5 H5 126.7
C10 C6 C7 109.15(16)
C10 C6 S2 124.76(14)
C7 C6 S2 126.03(14)
C10 C6 Fe1 70.92(11)
C7 C6 Fe1 69.94(10)
S2 C6 Fe1 123.18(9)
C8 C7 C6 106.91(16)
C8 C7 Fe1 69.98(11)
C6 C7 Fe1 68.73(10)
C8 C7 H7 126.5
C6 C7 H7 126.5
Fe1 C7 H7 126.5
C9 C8 C7 108.46(17)
C9 C8 Fe1 70.18(11)
C7 C8 Fe1 69.14(10)
C9 C8 H8 125.8
C7 C8 H8 125.8
Fe1 C8 H8 125.8
C8 C9 C10 108.50(17)
C8 C9 Fe1 69.21(10)
C10 C9 Fe1 69.63(10)
C8 C9 H9 125.7
C10 C9 H9 125.7
Fe1 C9 H9 125.7
C9 C10 C6 106.98(17)
C9 C10 Fe1 69.83(11)
C6 C10 Fe1 68.10(10)
C9 C10 H10 126.5
C6 C10 H10 126.5
Fe1 C10 H10 126.5
N1 C11 C12 110.10(15)
N1 C11 H11A 109.6
C12 C11 H11A 109.6
N1 C11 H11B 109.6
C12 C11 H11B 109.6
H11A C11 H11B 108.2
C13 C12 C11 114.02(16)
C13 C12 H12A 108.7
C11 C12 H12A 108.7
C13 C12 H12B 108.7
C11 C12 H12B 108.7
H12A C12 H12B 107.6
C14 C13 C12 112.42(17)
C14 C13 H13A 109.1
C12 C13 H13A 109.1
C14 C13 H13B 109.1
C12 C13 H13B 109.1
H13A C13 H13B 107.9
C13 C14 H14A 109.5
C13 C14 H14B 109.5
H14A C14 H14B 109.5
C13 C14 H14C 109.5
H14A C14 H14C 109.5
H14B C14 H14C 109.5
N2 C15 C16 108.33(15)
N2 C15 H15A 110.0
C16 C15 H15A 110.0
N2 C15 H15B 110.0
C16 C15 H15B 110.0
H15A C15 H15B 108.4
C15 C16 C17 112.63(15)
C15 C16 H16A 109.1
C17 C16 H16A 109.1
C15 C16 H16B 109.1
C17 C16 H16B 109.1
H16A C16 H16B 107.8
C18 C17 C16 111.49(16)
C18 C17 H17A 109.3
C16 C17 H17A 109.3
C18 C17 H17B 109.3
C16 C17 H17B 109.3
H17A C17 H17B 108.0
C17 C18 H18A 109.5
C17 C18 H18B 109.5
H18A C18 H18B 109.5
C17 C18 H18C 109.5
H18A C18 H18C 109.5
H18B C18 H18C 109.5
C1 Fe1 C6 176.18(7)
C1 Fe1 C7 141.97(7)
C6 Fe1 C7 41.33(7)
C1 Fe1 C5 41.48(7)
C6 Fe1 C5 142.03(7)
C7 Fe1 C5 110.60(7)
C1 Fe1 C8 112.69(8)
C6 Fe1 C8 68.72(7)
C7 Fe1 C8 40.88(8)
C5 Fe1 C8 107.80(8)
C1 Fe1 C4 68.73(7)
C6 Fe1 C4 113.10(7)
C7 Fe1 C4 108.12(7)
C5 Fe1 C4 40.83(7)
C8 Fe1 C4 133.66(8)
C1 Fe1 C10 135.70(7)
C6 Fe1 C10 40.98(7)
C7 Fe1 C10 69.37(7)
C5 Fe1 C10 174.89(7)
C8 Fe1 C10 68.65(8)
C4 Fe1 C10 144.27(8)
C1 Fe1 C9 110.15(7)
C6 Fe1 C9 68.41(7)
C7 Fe1 C9 68.78(8)
C5 Fe1 C9 134.42(8)
C8 Fe1 C9 40.61(8)
C4 Fe1 C9 173.82(8)
C10 Fe1 C9 40.54(7)
C1 Fe1 C2 41.25(7)
C6 Fe1 C2 135.68(7)
C7 Fe1 C2 174.92(7)
C5 Fe1 C2 69.64(7)
C8 Fe1 C2 144.17(8)
C4 Fe1 C2 68.56(7)
C10 Fe1 C2 110.87(7)
C9 Fe1 C2 114.90(8)
C1 Fe1 C3 68.32(7)
C6 Fe1 C3 110.69(7)
C7 Fe1 C3 134.69(8)
C5 Fe1 C3 68.61(7)
C8 Fe1 C3 173.77(8)
C4 Fe1 C3 40.39(7)
C10 Fe1 C3 115.27(8)
C9 Fe1 C3 145.44(8)
C2 Fe1 C3 40.35(7)
C11 N1 S1 117.71(12)
C11 N1 H1 121.1
S1 N1 H1 121.1
C15 N2 S2 120.49(13)
C15 N2 H2A 119.8
S2 N2 H2A 119.8
O1 S1 O2 119.62(8)
O1 S1 N1 107.85(8)
O2 S1 N1 106.08(8)
O1 S1 C1 107.61(8)
O2 S1 C1 108.24(8)
N1 S1 C1 106.80(8)
O4 S2 O3 119.78(8)
O4 S2 N2 108.29(8)
O3 S2 N2 105.93(8)
O4 S2 C6 107.58(8)
O3 S2 C6 106.90(8)
N2 S2 C6 107.87(8)

loop_
_geom_bond_atom_site_label_1
_geom_bond_atom_site_label_2
_geom_bond_distance
C1 C5 1.434(2)
C1 C2 1.434(2)
C1 S1 1.7447(18)
C1 Fe1 2.0099(18)
C2 C3 1.422(3)
C2 Fe1 2.0595(18)
C2 H2 1.0000
C3 C4 1.420(3)
C3 Fe1 2.0625(18)
C3 H3 1.0000
C4 C5 1.427(3)
C4 Fe1 2.0517(18)
C4 H4 1.0000
C5 Fe1 2.0380(19)
C5 H5 1.0000
C6 C10 1.426(2)
C6 C7 1.429(2)
C6 S2 1.7447(19)
C6 Fe1 2.0172(18)
C7 C8 1.424(3)
C7 Fe1 2.0333(18)
C7 H7 1.0000
C8 C9 1.424(3)
C8 Fe1 2.0444(18)
C8 H8 1.0000
C9 C10 1.424(3)
C9 Fe1 2.0573(18)
C9 H9 1.0000
C10 Fe1 2.0547(19)
C10 H10 1.0000
C11 N1 1.478(2)
C11 C12 1.520(3)
C11 H11A 0.9900
C11 H11B 0.9900
C12 C13 1.517(3)
C12 H12A 0.9900
C12 H12B 0.9900
C13 C14 1.517(3)
C13 H13A 0.9900
C13 H13B 0.9900
C14 H14A 0.9800
C14 H14B 0.9800
C14 H14C 0.9800
C15 N2 1.471(2)
C15 C16 1.522(3)
C15 H15A 0.9900
C15 H15B 0.9900
C16 C17 1.525(2)
C16 H16A 0.9900
C16 H16B 0.9900
C17 C18 1.522(3)
C17 H17A 0.9900
C17 H17B 0.9900
C18 H18A 0.9800
C18 H18B 0.9800
C18 H18C 0.9800
N1 S1 1.6219(15)
N1 H1 0.8800
N2 S2 1.6153(16)
N2 H2A 0.8800
O1 S1 1.4345(13)
O2 S1 1.4357(13)
O3 S2 1.4415(13)
O4 S2 1.4316(13)
